data_4344837
loop_
_publ_author_name
'Li, Ao'
'White, Jessica K.'
'Arora, Karan'
'Herroon, Mackenzie K.'
'Martin, Philip D.'
'Schlegel, H. Bernhard'
'Podgorski, Izabela'
'Turro, Claudia'
'Kodanko, Jeremy J.'

_publ_section_title
;
 Selective Release of Aromatic Heterocycles from Ruthenium
 Tris(2-pyridylmethyl)amine with Visible Light.
;
_journal_issue 1
_journal_name_full 'Inorganic chemistry'
_journal_page_first 10
_journal_paper_doi 10.1021/acs.inorgchem.5b02600
_journal_volume 55
_journal_year 2015
_chemical_formula_sum 'C24 H26 F12 N6 P2 Ru'
_chemical_formula_weight 789.52
_space_group_crystal_system monoclinic
_space_group_IT_number 14
_space_group_name_Hall '-P 2ybc'
_space_group_name_H-M_alt 'P 1 21/c 1'
_symmetry_space_group_name_Hall '-P 2ybc'
_symmetry_space_group_name_H-M 'P 1 21/c 1'
_atom_sites_solution_hydrogens geom
_audit_creation_method SHELXL-2014/7
_cell_angle_alpha 90
_cell_angle_beta 114.733(3)
_cell_angle_gamma 90
_cell_formula_units_Z 8
_cell_length_a 18.1540(12)
_cell_length_b 21.3364(12)
_cell_length_c 19.1704(12)
_cell_measurement_temperature 100(2)
_cell_volume 6744.3(7)
_computing_structure_refinement 'SHELXL-2014/7 (Sheldrick, 2014)'
_diffrn_ambient_temperature 100(2)
_diffrn_measured_fraction_theta_full 1.000
_diffrn_measured_fraction_theta_max 0.996
_diffrn_measurement_device_type 'Bruker D8'
_diffrn_radiation_type MoK\a
_diffrn_radiation_wavelength 0.71073
_diffrn_reflns_av_R_equivalents 0.0421
_diffrn_reflns_av_unetI/netI 0.0234
_diffrn_reflns_laue_measured_fraction_full 1.000
_diffrn_reflns_laue_measured_fraction_max 0.996
_diffrn_reflns_limit_h_max 22
_diffrn_reflns_limit_h_min -22
_diffrn_reflns_limit_k_max 25
_diffrn_reflns_limit_k_min -26
_diffrn_reflns_limit_l_max 23
_diffrn_reflns_limit_l_min -22
_diffrn_reflns_number 176881
_diffrn_reflns_point_group_measured_fraction_full 1.000
_diffrn_reflns_point_group_measured_fraction_max 0.996
_diffrn_reflns_theta_full 25.242
_diffrn_reflns_theta_max 25.774
_diffrn_reflns_theta_min 1.235
_exptl_absorpt_coefficient_mu 0.651
_exptl_crystal_density_diffrn 1.555
_exptl_crystal_description plate
_exptl_crystal_F_000 3152
_refine_diff_density_max 2.788
_refine_diff_density_min -1.379
_refine_diff_density_rms 0.219
_refine_ls_extinction_method none
_refine_ls_goodness_of_fit_ref 1.045
_refine_ls_hydrogen_treatment constr
_refine_ls_matrix_type full
_refine_ls_number_parameters 829
_refine_ls_number_reflns 12892
_refine_ls_number_restraints 0
_refine_ls_restrained_S_all 1.045
_refine_ls_R_factor_all 0.1298
_refine_ls_R_factor_gt 0.1122
_refine_ls_shift/su_max 0.591
_refine_ls_shift/su_mean 0.008
_refine_ls_structure_factor_coef Fsqd
_refine_ls_weighting_details 'w=1/[\s^2^(Fo^2^)+(0.1630P)^2^+89.1685P] where P=(Fo^2^+2Fc^2^)/3'
_refine_ls_weighting_scheme calc
_refine_ls_wR_factor_gt 0.2984
_refine_ls_wR_factor_ref 0.3163
_reflns_Friedel_coverage 0.000
_reflns_number_gt 10612
_reflns_number_total 12892
_reflns_threshold_expression 'I > 2\s(I)'
_cod_data_source_file ic5b02600_si_001.cif
_cod_data_source_block ao02158_p21ovrc_s
_cod_database_code 4344837
_shelx_shelxl_version_number 2014/7
_shelx_space_group_comment
;
The symmetry employed for this shelxl refinement is uniquely defined
by the following loop, which should always be used as a source of
symmetry information in preference to the above space-group names.
They are only intended as comments.
;

loop_
_space_group_symop_operation_xyz
'x, y, z'
'-x, y+1/2, -z+1/2'
'-x, -y, -z'
'x, -y-1/2, z-1/2'

loop_
_atom_site_label
_atom_site_type_symbol
_atom_site_fract_x
_atom_site_fract_y
_atom_site_fract_z
_atom_site_U_iso_or_equiv
_atom_site_adp_type
_atom_site_occupancy
_atom_site_site_symmetry_order
_atom_site_calc_flag
_atom_site_refinement_flags_posn
_atom_site_refinement_flags_adp
Ru01 Ru 0.22733(4) 0.14312(3) 0.30851(4) 0.0326(2) Uani 1 1 d . .
Ru02 Ru 0.76498(4) 0.37876(4) 0.62130(4) 0.0400(2) Uani 1 1 d . .
P003 P 0.51596(17) 0.65203(16) 0.73421(16) 0.0592(9) Uani 1 1 d . .
P004 P 0.9008(2) 0.59137(14) 0.90964(18) 0.0627(8) Uani 1 1 d . .
P005 P 0.8470(2) 0.13917(18) 0.8367(2) 0.0669(9) Uani 1 1 d . .
P006 P 0.3562(5) 0.36597(18) 0.5517(2) 0.114(2) Uani 1 1 d . .
F007 F 0.4830(5) 0.6396(4) 0.7977(4) 0.084(3) Uani 1 1 d . .
F008 F 0.8598(5) 0.1287(3) 0.9239(4) 0.0685(19) Uani 1 1 d . .
N3 N 0.2941(5) 0.2117(3) 0.2840(5) 0.0392(17) Uani 1 1 d . .
N00A N 0.8252(5) 0.3074(3) 0.5944(4) 0.0383(16) Uani 1 1 d . .
N4 N 0.1646(4) 0.2193(3) 0.3213(4) 0.0363(16) Uani 1 1 d . .
N2 N 0.3131(5) 0.0858(3) 0.2937(4) 0.0376(16) Uani 1 1 d . .
N5 N 0.1548(5) 0.1525(3) 0.1919(4) 0.0330(15) Uani 1 1 d . .
F00E F 0.4591(6) 0.6003(4) 0.6810(4) 0.097(3) Uani 1 1 d . .
N6 N 0.3011(5) 0.1401(4) 0.4272(5) 0.0437(18) Uani 1 1 d . .
F00G F 0.5504(5) 0.6649(5) 0.6725(5) 0.107(4) Uani 1 1 d . .
N00H N 0.8379(5) 0.3815(3) 0.7399(4) 0.0388(17) Uani 1 1 d . .
N1 N 0.1591(5) 0.0722(4) 0.3322(5) 0.0429(18) Uani 1 1 d . .
N00J N 0.8299(5) 0.4415(3) 0.5885(5) 0.0410(17) Uani 1 1 d . .
F00K F 0.4479(7) 0.7022(6) 0.6937(5) 0.121(4) Uani 1 1 d . .
N00L N 0.6915(5) 0.4515(4) 0.6301(4) 0.049(2) Uani 1 1 d . .
F00M F 0.8926(7) 0.5269(4) 0.9474(5) 0.099(3) Uani 1 1 d . .
F00N F 0.9083(8) 0.6561(4) 0.8718(6) 0.107(3) Uani 1 1 d . .
C00O C 0.0913(5) 0.2208(4) 0.3246(5) 0.0378(19) Uani 1 1 d . .
H00O H 0.0646 0.1824 0.3240 0.045 Uiso 1 1 calc R U
F00P F 0.3089(7) 0.3973(4) 0.6039(6) 0.106(3) Uani 1 1 d . .
C00Q C 0.2001(6) 0.2744(4) 0.3182(5) 0.041(2) Uani 1 1 d . .
F00R F 0.5841(6) 0.6016(6) 0.7756(6) 0.133(5) Uani 1 1 d . .
N00S N 0.6936(5) 0.3749(6) 0.5032(5) 0.067(3) Uani 1 1 d . .
C00T C 0.0546(6) 0.2763(5) 0.3288(6) 0.048(2) Uani 1 1 d . .
H00T H 0.0046 0.2762 0.3335 0.058 Uiso 1 1 calc R U
C00U C 0.2663(7) 0.2176(5) 0.1988(6) 0.051(3) Uani 1 1 d . .
H00A H 0.3038 0.1939 0.1831 0.061 Uiso 1 1 calc R U
H00B H 0.2684 0.2622 0.1855 0.061 Uiso 1 1 calc R U
C00V C 0.0308(7) 0.1430(5) 0.0783(6) 0.051(2) Uani 1 1 d . .
H00V H -0.0214 0.1248 0.0528 0.061 Uiso 1 1 calc R U
N0W N 0.1037(6) 0.0195(5) 0.3960(6) 0.065(3) Uani 1 1 d . .
H0W H 0.0868 0.0094 0.4313 0.078 Uiso 1 1 calc R U
N00X N 0.6840(6) 0.3156(5) 0.6326(8) 0.085(4) Uani 1 1 d . .
C00Y C 0.0792(6) 0.1287(4) 0.1537(6) 0.043(2) Uani 1 1 d . .
H00Y H 0.0587 0.1009 0.1801 0.051 Uiso 1 1 calc R U
C00Z C 0.3110(6) 0.0246(4) 0.2773(5) 0.042(2) Uani 1 1 d . .
H00Z H 0.2646 0.0008 0.2717 0.050 Uiso 1 1 calc R U
C010 C 0.8970(6) 0.2814(4) 0.6400(6) 0.043(2) Uani 1 1 d . .
H010 H 0.9246 0.2963 0.6911 0.052 Uiso 1 1 calc R U
C011 C 0.1814(6) 0.1932(4) 0.1549(6) 0.041(2) Uani 1 1 d . .
C012 C 0.2829(6) 0.2707(4) 0.3188(6) 0.047(2) Uani 1 1 d . .
H01A H 0.2908 0.3067 0.2900 0.057 Uiso 1 1 calc R U
H01B H 0.3245 0.2734 0.3724 0.057 Uiso 1 1 calc R U
N1A N 0.3548(7) 0.1610(6) 0.5497(6) 0.075(3) Uani 1 1 d . .
H01C H 0.3680 0.1815 0.5931 0.090 Uiso 1 1 calc R U
C013 C 0.1640(6) 0.3314(5) 0.3186(6) 0.048(2) Uani 1 1 d . .
H013 H 0.1887 0.3694 0.3138 0.057 Uiso 1 1 calc R U
C014 C 0.3789(6) 0.1196(5) 0.2995(6) 0.046(2) Uani 1 1 d . .
F015 F 0.9360(7) 0.1201(5) 0.8585(10) 0.157(6) Uani 1 1 d . .
F016 F 0.5757(8) 0.7027(6) 0.7880(5) 0.172(7) Uani 1 1 d . .
C017 C 0.9034(6) 0.4663(4) 0.6297(7) 0.047(2) Uani 1 1 d . .
H017 H 0.9306 0.4550 0.6824 0.057 Uiso 1 1 calc R U
C018 C 0.1443(6) 0.0709(5) 0.3949(6) 0.050(2) Uani 1 1 d . .
H018 H 0.1607 0.1024 0.4334 0.060 Uiso 1 1 calc R U
C019 C 0.7936(7) 0.4566(4) 0.5128(6) 0.052(3) Uani 1 1 d . .
F01B F 0.9393(11) 0.6202(6) 0.9865(6) 0.176(7) Uani 1 1 d . .
C01C C 0.3794(6) 0.1878(5) 0.3190(6) 0.046(2) Uani 1 1 d . .
H01D H 0.4029 0.1932 0.3754 0.055 Uiso 1 1 calc R U
H01E H 0.4131 0.2116 0.2988 0.055 Uiso 1 1 calc R U
C01D C 0.0601(8) 0.1848(5) 0.0403(6) 0.059(3) Uani 1 1 d . .
H01F H 0.0285 0.1953 -0.0120 0.071 Uiso 1 1 calc R U
F01E F 0.8281(11) 0.0668(7) 0.8234(8) 0.218(10) Uani 1 1 d . .
C01F C 0.8664(6) 0.3315(5) 0.7886(5) 0.043(2) Uani 1 1 d . .
H01G H 0.8573 0.2886 0.7740 0.052 Uiso 1 1 calc R U
F01G F 0.8783(10) 0.2073(4) 0.8587(10) 0.171(7) Uani 1 1 d . .
C01H C 0.3740(6) -0.0051(5) 0.2680(6) 0.048(2) Uani 1 1 d . .
H01H H 0.3705 -0.0485 0.2561 0.057 Uiso 1 1 calc R U
C01I C 0.4438(7) 0.0910(5) 0.2915(7) 0.055(3) Uani 1 1 d . .
H01I H 0.4899 0.1149 0.2966 0.066 Uiso 1 1 calc R U
C01J C 0.0919(7) 0.3321(5) 0.3259(6) 0.054(3) Uani 1 1 d . .
H01J H 0.0677 0.3709 0.3290 0.065 Uiso 1 1 calc R U
C01K C 0.7900(9) 0.2875(5) 0.5221(6) 0.067(4) Uani 1 1 d . .
C01L C 0.7112(8) 0.4297(5) 0.4665(6) 0.057(3) Uani 1 1 d . .
H01K H 0.6698 0.4623 0.4588 0.069 Uiso 1 1 calc R U
H01L H 0.7074 0.4175 0.4153 0.069 Uiso 1 1 calc R U
C01M C 0.1341(7) 0.2101(5) 0.0791(6) 0.050(2) Uani 1 1 d . .
H01M H 0.1543 0.2397 0.0545 0.060 Uiso 1 1 calc R U
C01N C 0.9414(7) 0.5069(5) 0.6003(8) 0.060(3) Uani 1 1 d . .
H01N H 0.9932 0.5234 0.6321 0.072 Uiso 1 1 calc R U
C1O C 0.1261(6) 0.0182(4) 0.2939(7) 0.050(2) Uani 1 1 d . .
H1O H 0.1268 0.0060 0.2465 0.061 Uiso 1 1 calc R U
N1P N 0.9057(8) 0.4156(5) 0.8554(6) 0.082(4) Uani 1 1 d . .
H1P H 0.9275 0.4422 0.8937 0.098 Uiso 1 1 calc R U
C01Q C 0.4406(7) 0.0281(6) 0.2761(7) 0.060(3) Uani 1 1 d . .
H01Q H 0.4848 0.0079 0.2712 0.072 Uiso 1 1 calc R U
F01R F 0.9515(14) 0.5620(7) 0.8795(16) 0.310(15) Uani 1 1 d . .
C01S C 0.7099(11) 0.3156(6) 0.4721(8) 0.107(7) Uani 1 1 d . .
H01R H 0.7081 0.3236 0.4206 0.128 Uiso 1 1 calc R U
H01S H 0.6665 0.2851 0.4661 0.128 Uiso 1 1 calc R U
C01T C 0.8287(9) 0.4964(5) 0.4791(7) 0.063(3) Uani 1 1 d . .
H01T H 0.8029 0.5058 0.4258 0.075 Uiso 1 1 calc R U
C01U C 0.9314(9) 0.2343(5) 0.6152(8) 0.068(3) Uani 1 1 d . .
H01U H 0.9818 0.2166 0.6491 0.082 Uiso 1 1 calc R U
C01V C 0.3082(6) 0.1825(6) 0.4805(6) 0.054(3) Uani 1 1 d . .
H01V H 0.2833 0.2227 0.4703 0.065 Uiso 1 1 calc R U
C1W C 0.0929(7) -0.0152(5) 0.3321(8) 0.065(3) Uani 1 1 d . .
H1W H 0.0671 -0.0548 0.3180 0.078 Uiso 1 1 calc R U
C1X C 0.9095(7) 0.3528(6) 0.8611(6) 0.057(3) Uani 1 1 d . .
H1X H 0.9366 0.3285 0.9062 0.069 Uiso 1 1 calc R U
C01Y C 0.3458(9) 0.0899(6) 0.4656(6) 0.066(3) Uani 1 1 d . .
H01Y H 0.3528 0.0524 0.4424 0.080 Uiso 1 1 calc R U
F01Z F 0.4236(15) 0.3437(10) 0.6326(9) 0.270(14) Uani 1 1 d . .
C020 C 0.9047(10) 0.5229(5) 0.5266(9) 0.074(4) Uani 1 1 d . .
H020 H 0.9297 0.5521 0.5059 0.089 Uiso 1 1 calc R U
F021 F 0.3789(15) 0.3333(9) 0.4956(11) 0.306(15) Uani 1 1 d . .
F023 F 0.2879(9) 0.4089(8) 0.4820(7) 0.162(6) Uani 1 1 d . .
C24 C 0.3790(10) 0.1014(7) 0.5426(7) 0.083(4) Uani 1 1 d . .
H24 H 0.4119 0.0740 0.5826 0.099 Uiso 1 1 calc R U
C025 C 0.8635(10) 0.4309(5) 0.7823(7) 0.073(4) Uani 1 1 d . .
H025 H 0.8534 0.4727 0.7636 0.088 Uiso 1 1 calc R U
C028 C 0.6858(10) 0.2673(7) 0.6733(9) 0.091(5) Uani 1 1 d . .
H028 H 0.7356 0.2462 0.7013 0.110 Uiso 1 1 calc R U
F02C F 0.3052(19) 0.3121(5) 0.5472(16) 0.346(17) Uani 1 1 d . .
C02H C 0.6205(12) 0.2474(16) 0.6764(11) 0.200(16) Uani 1 1 d . .
H02H H 0.6125 0.2364 0.7207 0.240 Uiso 1 1 calc R U
F02I F 0.8312(11) 0.1561(11) 0.7537(7) 0.219(10) Uani 1 1 d . .
C02J C 0.8930(15) 0.2129(7) 0.5416(10) 0.116(8) Uani 1 1 d . .
H02J H 0.9152 0.1791 0.5243 0.139 Uiso 1 1 calc R U
N2M N 0.6287(16) 0.5422(8) 0.6357(17) 0.196(12) Uani 1 1 d . .
F02N F 0.7601(7) 0.1624(14) 0.8206(7) 0.281(15) Uani 1 1 d . .
C02O C 0.6105(11) 0.3102(10) 0.5510(10) 0.102(5) Uani 1 1 d . .
F02P F 0.8234(8) 0.5741(8) 0.8319(9) 0.163(6) Uani 1 1 d . .
C02Q C 0.6094(9) 0.381(2) 0.4987(11) 0.23(2) Uani 1 1 d . .
C02R C 0.5449(10) 0.245(2) 0.574(3) 0.32(3) Uani 1 1 d . .
C02S C 0.6967(10) 0.5042(6) 0.645(2) 0.23(2) Uani 1 1 d . .
C2V C 0.6068(19) 0.465(3) 0.6517(11) 0.32(3) Uani 1 1 d . .
F2 F 0.8231(9) 0.6162(7) 0.9207(13) 0.185(7) Uani 1 1 d . .
F6 F 0.4161(12) 0.4169(9) 0.5644(11) 0.254(12) Uani 1 1 d . .
C3 C 0.8253(14) 0.2394(7) 0.4952(8) 0.102(7) Uani 1 1 d . .
H3 H 0.7996 0.2264 0.4431 0.123 Uiso 1 1 calc R U

loop_
_atom_site_aniso_label
_atom_site_aniso_U_11
_atom_site_aniso_U_22
_atom_site_aniso_U_33
_atom_site_aniso_U_23
_atom_site_aniso_U_13
_atom_site_aniso_U_12
Ru01 0.0391(4) 0.0300(4) 0.0339(4) -0.0101(3) 0.0204(3) -0.0102(3)
Ru02 0.0306(4) 0.0491(5) 0.0343(4) 0.0150(3) 0.0076(3) 0.0111(3)
P003 0.0381(13) 0.081(2) 0.0397(14) 0.0239(13) -0.0020(11) -0.0268(13)
P004 0.099(2) 0.0467(15) 0.0496(16) -0.0164(13) 0.0387(17) -0.0106(15)
P005 0.0504(17) 0.085(2) 0.065(2) 0.0201(17) 0.0238(15) -0.0019(15)
P006 0.239(7) 0.0497(19) 0.055(2) 0.0059(16) 0.063(3) -0.021(3)
F007 0.076(5) 0.125(7) 0.044(4) 0.001(4) 0.017(4) -0.042(5)
F008 0.090(5) 0.046(3) 0.068(4) 0.002(3) 0.031(4) -0.008(3)
N3 0.043(4) 0.032(4) 0.053(5) -0.013(3) 0.030(4) -0.012(3)
N00A 0.047(4) 0.034(4) 0.028(4) 0.002(3) 0.011(3) -0.004(3)
N4 0.041(4) 0.036(4) 0.036(4) -0.014(3) 0.019(3) -0.010(3)
N2 0.045(4) 0.030(4) 0.039(4) -0.009(3) 0.019(3) -0.005(3)
N5 0.043(4) 0.028(3) 0.032(4) -0.009(3) 0.020(3) -0.006(3)
F00E 0.131(7) 0.109(6) 0.051(4) -0.010(4) 0.040(5) -0.075(6)
N6 0.049(5) 0.048(5) 0.037(4) -0.011(3) 0.020(4) -0.014(4)
F00G 0.061(4) 0.186(10) 0.067(5) 0.056(6) 0.019(4) -0.036(5)
N00H 0.047(4) 0.032(4) 0.039(4) 0.004(3) 0.019(4) 0.005(3)
N1 0.046(4) 0.039(4) 0.047(4) -0.001(3) 0.023(4) -0.009(3)
N00J 0.044(4) 0.031(4) 0.049(5) 0.013(3) 0.021(4) 0.016(3)
F00K 0.131(8) 0.156(10) 0.046(4) 0.021(5) 0.007(5) 0.054(7)
N00L 0.042(4) 0.068(6) 0.032(4) 0.000(4) 0.012(3) 0.018(4)
F00M 0.184(10) 0.053(4) 0.083(5) -0.009(4) 0.077(6) -0.012(5)
F00N 0.189(11) 0.068(5) 0.096(6) -0.021(5) 0.090(7) -0.028(6)
C00O 0.036(4) 0.044(5) 0.035(5) -0.012(4) 0.016(4) -0.006(4)
F00P 0.158(9) 0.067(5) 0.096(6) -0.002(5) 0.057(6) 0.018(6)
C00Q 0.050(5) 0.040(5) 0.037(5) -0.013(4) 0.022(4) -0.008(4)
F00R 0.105(7) 0.198(12) 0.093(7) 0.094(8) 0.041(6) 0.057(8)
N00S 0.028(4) 0.124(10) 0.038(5) 0.033(5) 0.002(4) 0.003(5)
C00T 0.038(5) 0.053(6) 0.046(6) -0.013(4) 0.010(4) 0.001(4)
C00U 0.066(7) 0.047(6) 0.058(6) -0.003(5) 0.044(6) -0.011(5)
C00V 0.054(6) 0.038(5) 0.051(6) -0.009(4) 0.013(5) 0.002(4)
N0W 0.068(6) 0.062(6) 0.077(7) 0.022(5) 0.044(6) -0.002(5)
N00X 0.043(5) 0.076(7) 0.145(11) 0.072(8) 0.048(6) 0.031(5)
C00Y 0.050(5) 0.038(5) 0.040(5) -0.013(4) 0.019(4) -0.007(4)
C00Z 0.051(5) 0.034(5) 0.039(5) -0.010(4) 0.017(4) -0.002(4)
C010 0.047(5) 0.034(5) 0.046(5) 0.003(4) 0.017(4) 0.002(4)
C011 0.053(5) 0.032(4) 0.048(5) -0.012(4) 0.032(5) -0.003(4)
C012 0.056(6) 0.032(5) 0.065(6) -0.019(4) 0.037(5) -0.014(4)
N1A 0.080(7) 0.099(9) 0.037(5) -0.029(5) 0.016(5) -0.006(6)
C013 0.055(6) 0.038(5) 0.053(6) -0.013(4) 0.026(5) -0.005(4)
C014 0.047(5) 0.046(5) 0.053(6) -0.013(4) 0.029(5) -0.011(4)
F015 0.089(7) 0.094(7) 0.321(19) 0.038(9) 0.118(10) 0.030(6)
F016 0.209(12) 0.177(11) 0.049(5) 0.036(5) -0.026(6) -0.157(10)
C017 0.044(5) 0.029(4) 0.068(7) 0.015(4) 0.023(5) 0.014(4)
C018 0.052(6) 0.058(6) 0.050(6) 0.012(5) 0.031(5) 0.000(5)
C019 0.080(7) 0.034(5) 0.052(6) 0.016(4) 0.038(6) 0.026(5)
F01B 0.283(18) 0.141(10) 0.068(6) -0.040(6) 0.039(8) -0.144(11)
C01C 0.038(5) 0.044(5) 0.062(6) -0.015(5) 0.027(5) -0.013(4)
C01D 0.078(8) 0.053(6) 0.042(6) 0.001(5) 0.021(6) 0.014(6)
F01E 0.35(2) 0.229(14) 0.167(11) -0.160(11) 0.202(14) -0.251(16)
C01F 0.041(5) 0.045(5) 0.040(5) 0.002(4) 0.013(4) 0.002(4)
F01G 0.299(17) 0.039(4) 0.297(18) 0.053(7) 0.245(16) 0.034(7)
C01H 0.058(6) 0.041(5) 0.047(6) -0.011(4) 0.024(5) 0.005(4)
C01I 0.052(6) 0.051(6) 0.074(7) -0.018(5) 0.038(6) -0.009(5)
C01J 0.054(6) 0.043(5) 0.054(6) -0.006(5) 0.013(5) 0.011(5)
C01K 0.107(10) 0.044(6) 0.031(5) -0.001(4) 0.009(6) -0.024(6)
C01L 0.082(8) 0.051(6) 0.031(5) 0.007(4) 0.016(5) 0.026(6)
C01M 0.068(7) 0.041(5) 0.045(6) 0.006(4) 0.026(5) 0.005(5)
C01N 0.062(7) 0.027(5) 0.098(9) 0.012(5) 0.040(7) 0.008(4)
C1O 0.046(5) 0.034(5) 0.072(7) -0.003(5) 0.025(5) -0.013(4)
N1P 0.131(11) 0.072(7) 0.045(6) -0.024(5) 0.040(6) -0.037(7)
C01Q 0.057(7) 0.059(7) 0.071(7) -0.012(6) 0.034(6) 0.007(5)
F01R 0.43(3) 0.149(12) 0.64(4) 0.172(18) 0.50(3) 0.155(15)
C01S 0.134(14) 0.059(8) 0.050(7) 0.017(6) -0.037(8) -0.044(9)
C01T 0.101(10) 0.035(5) 0.067(7) 0.015(5) 0.050(7) 0.021(6)
C01U 0.110(10) 0.047(6) 0.072(8) 0.006(6) 0.061(8) 0.018(6)
C01V 0.051(6) 0.065(7) 0.044(6) -0.025(5) 0.017(5) -0.007(5)
C1W 0.058(7) 0.042(6) 0.096(10) 0.013(6) 0.033(7) -0.010(5)
C1X 0.055(6) 0.071(8) 0.038(5) 0.008(5) 0.012(5) -0.012(5)
C01Y 0.095(9) 0.050(6) 0.037(6) -0.006(5) 0.011(6) -0.011(6)
F01Z 0.43(3) 0.32(2) 0.136(11) 0.143(14) 0.189(16) 0.31(2)
C020 0.124(12) 0.029(5) 0.105(11) 0.022(6) 0.084(10) 0.017(6)
F021 0.55(3) 0.276(18) 0.31(2) -0.248(17) 0.40(2) -0.31(2)
F023 0.163(12) 0.242(17) 0.081(7) 0.007(9) 0.051(8) 0.049(12)
C24 0.108(11) 0.069(8) 0.044(7) -0.017(6) 0.004(7) -0.006(8)
C025 0.143(13) 0.040(6) 0.048(6) -0.006(5) 0.051(8) 0.001(7)
C028 0.094(11) 0.072(9) 0.071(9) 0.025(7) -0.002(8) -0.007(8)
F02C 0.76(4) 0.070(7) 0.56(3) -0.136(13) 0.63(4) -0.158(15)
C02H 0.110(14) 0.38(4) 0.084(12) 0.102(19) 0.018(11) -0.12(2)
F02I 0.210(16) 0.39(3) 0.091(8) 0.096(12) 0.093(10) 0.150(17)
C02J 0.26(3) 0.049(7) 0.079(10) 0.013(7) 0.110(15) 0.038(11)
N2M 0.25(3) 0.088(11) 0.37(4) 0.084(17) 0.25(3) 0.026(14)
F02N 0.076(7) 0.69(5) 0.072(7) 0.045(14) 0.024(6) 0.129(15)
C02O 0.081(11) 0.128(15) 0.089(11) 0.015(11) 0.027(9) 0.022(10)
F02P 0.106(9) 0.175(13) 0.173(13) 0.033(11) 0.024(9) -0.040(9)
C02Q 0.037(8) 0.57(6) 0.081(12) 0.15(2) 0.020(8) 0.027(17)
C02R 0.028(8) 0.37(5) 0.46(6) -0.31(5) 0.012(17) -0.034(16)
C02S 0.072(11) 0.027(7) 0.62(6) -0.017(16) 0.16(2) 0.006(7)
C2V 0.21(3) 0.68(8) 0.050(11) -0.03(2) 0.048(15) -0.28(4)
F2 0.102(9) 0.148(12) 0.30(2) 0.026(14) 0.083(12) 0.006(8)
F6 0.217(18) 0.190(16) 0.205(17) 0.038(13) -0.060(14) -0.127(14)
C3 0.22(2) 0.054(8) 0.040(7) -0.013(6) 0.056(10) -0.021(10)

loop_
_atom_type_symbol
_atom_type_description
_atom_type_scat_dispersion_real
_atom_type_scat_dispersion_imag
_atom_type_scat_source
C C 0.0033 0.0016 'International Tables Vol C Tables 4.2.6.8 and 6.1.1.4'
H H 0.0000 0.0000 'International Tables Vol C Tables 4.2.6.8 and 6.1.1.4'
N N 0.0061 0.0033 'International Tables Vol C Tables 4.2.6.8 and 6.1.1.4'
F F 0.0171 0.0103 'International Tables Vol C Tables 4.2.6.8 and 6.1.1.4'
P P 0.1023 0.0942 'International Tables Vol C Tables 4.2.6.8 and 6.1.1.4'
Ru Ru -1.2594 0.8363 'International Tables Vol C Tables 4.2.6.8 and 6.1.1.4'

loop_
_geom_angle_atom_site_label_1
_geom_angle_atom_site_label_2
_geom_angle_atom_site_label_3
_geom_angle
N4 Ru01 N5 85.3(3)
N4 Ru01 N3 82.8(3)
N5 Ru01 N3 81.7(3)
N4 Ru01 N2 163.6(3)
N5 Ru01 N2 94.7(3)
N3 Ru01 N2 81.0(3)
N4 Ru01 N6 91.7(3)
N5 Ru01 N6 176.2(3)
N3 Ru01 N6 95.7(3)
N2 Ru01 N6 87.4(3)
N4 Ru01 N1 97.8(3)
N5 Ru01 N1 97.8(3)
N3 Ru01 N1 179.2(3)
N2 Ru01 N1 98.5(3)
N6 Ru01 N1 84.9(3)
N00J Ru02 N00A 88.4(3)
N00J Ru02 N00X 169.1(4)
N00A Ru02 N00X 91.1(4)
N00J Ru02 N00S 82.4(4)
N00A Ru02 N00S 81.6(4)
N00X Ru02 N00S 86.7(5)
N00J Ru02 N00H 97.5(3)
N00A Ru02 N00H 97.6(3)
N00X Ru02 N00H 93.4(4)
N00S Ru02 N00H 179.1(4)
N00J Ru02 N00L 90.5(3)
N00A Ru02 N00L 170.9(3)
N00X Ru02 N00L 88.3(4)
N00S Ru02 N00L 89.4(4)
N00H Ru02 N00L 91.5(3)
F00E P003 F00K 89.5(6)
F00E P003 F016 178.0(8)
F00K P003 F016 92.3(7)
F00E P003 F00G 89.6(5)
F00K P003 F00G 89.3(6)
F016 P003 F00G 89.5(6)
F00E P003 F00R 90.7(7)
F00K P003 F00R 179.4(6)
F016 P003 F00R 87.6(8)
F00G P003 F00R 91.3(6)
F00E P003 F007 91.4(4)
F00K P003 F007 91.3(6)
F016 P003 F007 89.5(5)
F00G P003 F007 178.8(5)
F00R P003 F007 88.1(5)
F01R P004 F01B 118.2(15)
F01R P004 F00M 90.2(6)
F01B P004 F00M 90.1(6)
F01R P004 F2 162.9(15)
F01B P004 F2 78.8(10)
F00M P004 F2 88.3(7)
F01R P004 F00N 90.2(7)
F01B P004 F00N 89.9(6)
F00M P004 F00N 179.5(6)
F2 P004 F00N 91.2(7)
F01R P004 F02P 89.1(14)
F01B P004 F02P 152.6(11)
F00M P004 F02P 90.7(7)
F2 P004 F02P 73.9(9)
F00N P004 F02P 89.1(7)
F02I P005 F015 93.6(9)
F02I P005 F01G 87.1(11)
F015 P005 F01G 87.2(7)
F02I P005 F02N 89.1(8)
F015 P005 F02N 175.1(11)
F01G P005 F02N 88.9(12)
F02I P005 F01E 97.4(10)
F015 P005 F01E 85.3(9)
F01G P005 F01E 171.5(10)
F02N P005 F01E 98.4(13)
F02I P005 F008 174.0(8)
F015 P005 F008 90.1(7)
F01G P005 F008 88.3(6)
F02N P005 F008 86.8(6)
F01E P005 F008 87.6(5)
F02C P006 F021 87.0(6)
F02C P006 F6 172.9(16)
F021 P006 F6 93.2(12)
F02C P006 F01Z 91.9(14)
F021 P006 F01Z 103.5(13)
F6 P006 F01Z 81.2(13)
F02C P006 F023 98.3(15)
F021 P006 F023 91.0(12)
F6 P006 F023 88.7(10)
F01Z P006 F023 162.7(9)
F02C P006 F00P 83.1(6)
F021 P006 F00P 167.1(10)
F6 P006 F00P 97.6(12)
F01Z P006 F00P 85.1(6)
F023 P006 F00P 82.3(6)
C012 N3 C01C 113.6(7)
C012 N3 C00U 112.0(8)
C01C N3 C00U 109.3(7)
C012 N3 Ru01 107.1(5)
C01C N3 Ru01 104.5(6)
C00U N3 Ru01 110.0(5)
C01K N00A C010 117.3(10)
C01K N00A Ru02 114.9(8)
C010 N00A Ru02 127.7(6)
C00Q N4 C00O 118.2(8)
C00Q N4 Ru01 112.6(6)
C00O N4 Ru01 128.8(6)
C00Z N2 C014 118.3(8)
C00Z N2 Ru01 130.7(7)
C014 N2 Ru01 110.9(6)
C011 N5 C00Y 117.9(8)
C011 N5 Ru01 115.3(6)
C00Y N5 Ru01 126.0(6)
C01V N6 C01Y 106.0(9)
C01V N6 Ru01 128.5(8)
C01Y N6 Ru01 125.2(7)
C025 N00H C01F 105.8(9)
C025 N00H Ru02 127.1(7)
C01F N00H Ru02 127.1(6)
C018 N1 C1O 105.0(9)
C018 N1 Ru01 124.2(7)
C1O N1 Ru01 130.7(7)
C017 N00J C019 117.0(9)
C017 N00J Ru02 129.4(7)
C019 N00J Ru02 113.5(7)
C02S N00L C2V 76.4(19)
C02S N00L Ru02 138.8(10)
C2V N00L Ru02 141.5(17)
N4 C00O C00T 122.1(9)
N4 C00O H00O 119.0
C00T C00O H00O 119.0
N4 C00Q C013 122.0(9)
N4 C00Q C012 116.5(8)
C013 C00Q C012 121.5(8)
C01L N00S C01S 111.6(10)
C01L N00S C02Q 109.2(15)
C01S N00S C02Q 115(2)
C01L N00S Ru02 109.1(8)
C01S N00S Ru02 109.4(7)
C02Q N00S Ru02 102.4(9)
C00O C00T C01J 118.8(9)
C00O C00T H00T 120.6
C01J C00T H00T 120.6
N3 C00U C011 112.3(7)
N3 C00U H00A 109.1
C011 C00U H00A 109.1
N3 C00U H00B 109.1
C011 C00U H00B 109.1
H00A C00U H00B 107.9
C00Y C00V C01D 118.6(10)
C00Y C00V H00V 120.7
C01D C00V H00V 120.7
C018 N0W C1W 107.8(9)
C018 N0W H0W 126.1
C1W N0W H0W 126.1
C028 N00X C02O 109.9(13)
C028 N00X Ru02 138.3(10)
C02O N00X Ru02 106.6(9)
N5 C00Y C00V 122.7(9)
N5 C00Y H00Y 118.6
C00V C00Y H00Y 118.6
N2 C00Z C01H 122.3(9)
N2 C00Z H00Z 118.9
C01H C00Z H00Z 118.9
N00A C010 C01U 122.3(10)
N00A C010 H010 118.8
C01U C010 H010 118.8
N5 C011 C01M 121.4(9)
N5 C011 C00U 116.2(9)
C01M C011 C00U 122.3(9)
N3 C012 C00Q 111.7(7)
N3 C012 H01A 109.3
C00Q C012 H01A 109.3
N3 C012 H01B 109.3
C00Q C012 H01B 109.3
H01A C012 H01B 108.0
C01V N1A C24 108.6(10)
C01V N1A H01C 125.7
C24 N1A H01C 125.7
C01J C013 C00Q 119.0(10)
C01J C013 H013 120.5
C00Q C013 H013 120.5
N2 C014 C01I 120.9(9)
N2 C014 C01C 116.6(8)
C01I C014 C01C 122.4(9)
N00J C017 C01N 123.7(11)
N00J C017 H017 118.1
C01N C017 H017 118.1
N0W C018 N1 110.7(10)
N0W C018 H018 124.6
N1 C018 H018 124.6
N00J C019 C01T 122.4(12)
N00J C019 C01L 117.4(9)
C01T C019 C01L 120.2(10)
N3 C01C C014 108.8(7)
N3 C01C H01D 109.9
C014 C01C H01D 109.9
N3 C01C H01E 109.9
C014 C01C H01E 109.9
H01D C01C H01E 108.3
C01M C01D C00V 118.6(10)
C01M C01D H01F 120.7
C00V C01D H01F 120.7
C1X C01F N00H 109.2(9)
C1X C01F H01G 125.4
N00H C01F H01G 125.4
C01Q C01H C00Z 119.5(9)
C01Q C01H H01H 120.2
C00Z C01H H01H 120.2
C01Q C01I C014 119.4(10)
C01Q C01I H01I 120.3
C014 C01I H01I 120.3
C013 C01J C00T 119.8(9)
C013 C01J H01J 120.1
C00T C01J H01J 120.1
N00A C01K C3 121.1(13)
N00A C01K C01S 117.2(13)
C3 C01K C01S 121.7(13)
N00S C01L C019 112.7(8)
N00S C01L H01K 109.1
C019 C01L H01K 109.1
N00S C01L H01L 109.1
C019 C01L H01L 109.1
H01K C01L H01L 107.8
C01D C01M C011 120.8(10)
C01D C01M H01M 119.6
C011 C01M H01M 119.6
C020 C01N C017 119.2(12)
C020 C01N H01N 120.4
C017 C01N H01N 120.4
C1W C1O N1 110.7(11)
C1W C1O H1O 124.6
N1 C1O H1O 124.6
C025 N1P C1X 108.6(10)
C025 N1P H1P 125.7
C1X N1P H1P 125.7
C01H C01Q C01I 119.6(10)
C01H C01Q H01Q 120.2
C01I C01Q H01Q 120.2
N00S C01S C01K 112.9(9)
N00S C01S H01R 109.0
C01K C01S H01R 109.0
N00S C01S H01S 109.0
C01K C01S H01S 109.0
H01R C01S H01S 107.8
C019 C01T C020 117.6(11)
C019 C01T H01T 121.2
C020 C01T H01T 121.2
C02J C01U C010 119.6(14)
C02J C01U H01U 120.2
C010 C01U H01U 120.2
N1A C01V N6 110.5(11)
N1A C01V H01V 124.7
N6 C01V H01V 124.7
C1O C1W N0W 105.8(10)
C1O C1W H1W 127.1
N0W C1W H1W 127.1
N1P C1X C01F 105.3(10)
N1P C1X H1X 127.4
C01F C1X H1X 127.4
N6 C01Y C24 109.8(11)
N6 C01Y H01Y 125.1
C24 C01Y H01Y 125.1
C01N C020 C01T 120.0(11)
C01N C020 H020 120.0
C01T C020 H020 120.0
C01Y C24 N1A 105.1(12)
C01Y C24 H24 127.5
N1A C24 H24 127.5
N00H C025 N1P 111.2(11)
N00H C025 H025 124.4
N1P C025 H025 124.4
C02H C028 N00X 120.2(18)
C02H C028 H028 119.9
N00X C028 H028 119.9
C028 C02H C02R 104.5(18)
C028 C02H H02H 127.8
C02R C02H H02H 127.8
C3 C02J C01U 119.1(13)
C3 C02J H02J 120.5
C01U C02J H02J 120.5
C02S N2M C2V 72.0(18)
N00X C02O C02Q 107.4(15)
N00X C02O C02R 99.5(15)
C02Q C02O C02R 146.7(15)
N00S C02Q C02O 97.3(17)
C02H C02R C02O 88.2(11)
N00L C02S N2M 123.2(17)
N00L C02S C2V 66.9(19)
N2M C02S C2V 62(2)
N2M C2V N00L 80.3(11)
N2M C2V C02S 46.1(10)
N00L C2V C02S 36.7(8)
C02J C3 C01K 120.5(12)
C02J C3 H3 119.8
C01K C3 H3 119.8

loop_
_geom_bond_atom_site_label_1
_geom_bond_atom_site_label_2
_geom_bond_distance
Ru01 N4 2.057(7)
Ru01 N5 2.076(7)
Ru01 N3 2.077(7)
Ru01 N2 2.091(7)
Ru01 N6 2.103(8)
Ru01 N1 2.121(7)
Ru02 N00J 2.048(8)
Ru02 N00A 2.063(8)
Ru02 N00X 2.072(10)
Ru02 N00S 2.088(9)
Ru02 N00H 2.099(8)
Ru02 N00L 2.099(8)
P003 F00E 1.562(8)
P003 F00K 1.572(10)
P003 F016 1.573(9)
P003 F00G 1.577(8)
P003 F00R 1.579(10)
P003 F007 1.588(8)
P004 F01R 1.420(10)
P004 F01B 1.475(9)
P004 F00M 1.589(8)
P004 F2 1.601(16)
P004 F00N 1.593(9)
P004 F02P 1.606(14)
P005 F02I 1.536(11)
P005 F015 1.545(10)
P005 F01G 1.554(12)
P005 F02N 1.556(12)
P005 F01E 1.579(13)
P005 F008 1.604(8)
P006 F02C 1.456(14)
P006 F021 1.477(11)
P006 F6 1.483(15)
P006 F01Z 1.594(16)
P006 F023 1.666(14)
P006 F00P 1.705(11)
N3 C012 1.477(11)
N3 C01C 1.497(12)
N3 C00U 1.499(13)
N00A C01K 1.330(12)
N00A C010 1.347(12)
N4 C00Q 1.355(12)
N4 C00O 1.358(11)
N2 C00Z 1.340(11)
N2 C014 1.361(12)
N5 C011 1.332(12)
N5 C00Y 1.356(12)
N6 C01V 1.332(12)
N6 C01Y 1.360(15)
N00H C025 1.293(14)
N00H C01F 1.370(12)
N1 C018 1.337(12)
N1 C1O 1.363(12)
N00J C017 1.343(13)
N00J C019 1.358(13)
N00L C02S 1.155(18)
N00L C2V 1.78(4)
C00O C00T 1.377(13)
C00O H00O 0.9500
C00Q C013 1.381(14)
C00Q C012 1.502(13)
N00S C01L 1.467(15)
N00S C01S 1.48(2)
N00S C02Q 1.498(18)
C00T C01J 1.382(15)
C00T H00T 0.9500
C00U C011 1.505(14)
C00U H00A 0.9900
C00U H00B 0.9900
C00V C00Y 1.375(15)
C00V C01D 1.390(16)
C00V H00V 0.9500
N0W C018 1.326(14)
N0W C1W 1.373(17)
N0W H0W 0.8800
N00X C028 1.285(16)
N00X C02O 1.58(2)
C00Y H00Y 0.9500
C00Z C01H 1.382(14)
C00Z H00Z 0.9500
C010 C01U 1.370(14)
C010 H010 0.9500
C011 C01M 1.390(14)
C012 H01A 0.9900
C012 H01B 0.9900
N1A C01V 1.322(16)
N1A C24 1.371(18)
N1A H01C 0.8800
C013 C01J 1.375(15)
C013 H013 0.9500
C014 C01I 1.390(14)
C014 C01C 1.500(13)
C017 C01N 1.366(15)
C017 H017 0.9500
C018 H018 0.9500
C019 C01T 1.374(16)
C019 C01L 1.498(17)
C01C H01D 0.9900
C01C H01E 0.9900
C01D C01M 1.347(16)
C01D H01F 0.9500
C01F C1X 1.356(15)
C01F H01G 0.9500
C01H C01Q 1.352(16)
C01H H01H 0.9500
C01I C01Q 1.371(15)
C01I H01I 0.9500
C01J H01J 0.9500
C01K C3 1.42(2)
C01K C01S 1.49(2)
C01L H01K 0.9900
C01L H01L 0.9900
C01M H01M 0.9500
C01N C020 1.330(19)
C01N H01N 0.9500
C1O C1W 1.332(15)
C1O H1O 0.9500
N1P C025 1.325(17)
N1P C1X 1.345(16)
N1P H1P 0.8800
C01Q H01Q 0.9500
C01S H01R 0.9900
C01S H01S 0.9900
C01T C020 1.41(2)
C01T H01T 0.9500
C01U C02J 1.37(2)
C01U H01U 0.9500
C01V H01V 0.9500
C1W H1W 0.9500
C1X H1X 0.9500
C01Y C24 1.362(16)
C01Y H01Y 0.9500
C020 H020 0.9500
C24 H24 0.9500
C025 H025 0.9500
C028 C02H 1.28(2)
C028 H028 0.9500
C02H C02R 1.86(4)
C02H H02H 0.9500
C02J C3 1.31(3)
C02J H02J 0.9500
N2M C02S 1.42(2)
N2M C2V 1.74(5)
C02O C02Q 1.80(4)
C02O C02R 2.00(5)
C02S C2V 1.88(3)
C3 H3 0.9500
